data_4334026
loop_
_publ_author_name
'Wen Zhou'
'Addison N. Desnoyer'
'James A. Bailey'
'Brian O. Patrick'
'Kevin M. Smith'

_publ_section_title
;
 Direct Synthesis of Ligand-Based Radicals by the Addition of Bipyridine
 to Chromium(II) Compounds
;
_journal_name_full 'Inorganic Chemistry'
_journal_page_first 2271
_journal_page_last 2273
_journal_paper_doi 10.1021/ic302590g
_journal_volume 52
_journal_year 2013
_chemical_formula_sum 'C56 H66 B Cr N2 O4'
_chemical_formula_weight 893.92
_chemical_name_systematic
;
 ?
;
_space_group_IT_number 2
_symmetry_cell_setting triclinic
_symmetry_space_group_name_Hall '-P 1'
_symmetry_space_group_name_H-M 'P -1'
_atom_sites_solution_hydrogens geom
_atom_sites_solution_primary direct
_atom_sites_solution_secondary difmap
_audit_creation_method SHELXL-97
_cell_angle_alpha 81.108(2)
_cell_angle_beta 84.587(2)
_cell_angle_gamma 73.428(2)
_cell_formula_units_Z 2
_cell_length_a 9.5280(11)
_cell_length_b 16.2020(19)
_cell_length_c 16.970(2)
_cell_measurement_reflns_used 9275
_cell_measurement_temperature 173(2)
_cell_measurement_theta_max 30.0245
_cell_measurement_theta_min 2.233
_cell_volume 2477.2(5)
_computing_structure_refinement 'SHELXL-97 (Sheldrick, 2008)'
_diffrn_ambient_temperature 173(2)
_diffrn_measured_fraction_theta_full 0.997
_diffrn_measured_fraction_theta_max 0.997
_diffrn_measurement_device_type 'Bruker X8 APEX II'
_diffrn_measurement_method 'area detector'
_diffrn_radiation_monochromator graphite
_diffrn_radiation_source 'fine-focus sealed tube'
_diffrn_radiation_type MoK\a
_diffrn_radiation_wavelength 0.71073
_diffrn_reflns_av_R_equivalents 0.0295
_diffrn_reflns_av_sigmaI/netI 0.0293
_diffrn_reflns_limit_h_max 13
_diffrn_reflns_limit_h_min -13
_diffrn_reflns_limit_k_max 22
_diffrn_reflns_limit_k_min -22
_diffrn_reflns_limit_l_max 23
_diffrn_reflns_limit_l_min -23
_diffrn_reflns_number 55607
_diffrn_reflns_theta_full 30.10
_diffrn_reflns_theta_max 30.10
_diffrn_reflns_theta_min 1.32
_exptl_absorpt_coefficient_mu 0.278
_exptl_absorpt_correction_T_max 0.965
_exptl_absorpt_correction_T_min 0.922
_exptl_absorpt_correction_type multi-scan
_exptl_crystal_colour purple
_exptl_crystal_density_diffrn 1.198
_exptl_crystal_description prism
_exptl_crystal_F_000 954
_exptl_crystal_size_max 0.290
_exptl_crystal_size_mid 0.160
_exptl_crystal_size_min 0.130
_refine_diff_density_max 0.428
_refine_diff_density_min -0.462
_refine_diff_density_rms 0.052
_refine_ls_extinction_method none
_refine_ls_goodness_of_fit_ref 1.027
_refine_ls_hydrogen_treatment constr
_refine_ls_matrix_type full
_refine_ls_number_parameters 605
_refine_ls_number_reflns 14530
_refine_ls_number_restraints 0
_refine_ls_restrained_S_all 1.027
_refine_ls_R_factor_all 0.0520
_refine_ls_R_factor_gt 0.0382
_refine_ls_shift/su_max 0.002
_refine_ls_shift/su_mean 0.000
_refine_ls_structure_factor_coef Fsqd
_refine_ls_weighting_details 'calc w=1/[\s^2^(Fo^2^)+(0.0464P)^2^+1.1556P] where P=(Fo^2^+2Fc^2^)/3'
_refine_ls_weighting_scheme calc
_refine_ls_wR_factor_gt 0.0960
_refine_ls_wR_factor_ref 0.1041
_reflns_number_gt 11776
_reflns_number_total 14530
_reflns_threshold_expression >2\s(I)
_cod_data_source_file ic302590g_si_002_3.cif
_cod_data_source_block 2_Cr_tBuAcac2_Bpy_BPh4
_cod_database_code 4334026

loop_
_symmetry_equiv_pos_as_xyz
'x, y, z'
'-x, -y, -z'

loop_
_atom_site_label
_atom_site_type_symbol
_atom_site_fract_x
_atom_site_fract_y
_atom_site_fract_z
_atom_site_U_iso_or_equiv
_atom_site_adp_type
_atom_site_occupancy
_atom_site_symmetry_multiplicity
_atom_site_calc_flag
_atom_site_refinement_flags
_atom_site_disorder_assembly
_atom_site_disorder_group
C1 C 0.27330(13) 0.04173(8) 0.73776(7) 0.0149(2) Uani 1 1 d . . .
C2 C 0.39062(13) -0.02803(8) 0.71902(8) 0.0190(2) Uani 1 1 d . . .
H2 H 0.3895 -0.0560 0.6739 0.023 Uiso 1 1 calc R . .
C3 C 0.50861(14) -0.05549(8) 0.76765(8) 0.0206(2) Uani 1 1 d . . .
H3 H 0.5903 -0.1024 0.7560 0.025 Uiso 1 1 calc R . .
C4 C 0.50662(13) -0.01389(8) 0.83366(8) 0.0199(2) Uani 1 1 d . . .
H4 H 0.5879 -0.0309 0.8667 0.024 Uiso 1 1 calc R . .
C5 C 0.38443(13) 0.05266(8) 0.85048(8) 0.0173(2) Uani 1 1 d . . .
H5 H 0.3818 0.0800 0.8965 0.021 Uiso 1 1 calc R . .
C6 C 0.14855(13) 0.08254(8) 0.68613(7) 0.0151(2) Uani 1 1 d . . .
C7 C 0.12940(14) 0.05127(8) 0.61742(8) 0.0194(2) Uani 1 1 d . . .
H7 H 0.1961 -0.0002 0.6019 0.023 Uiso 1 1 calc R . .
C8 C 0.01127(15) 0.09644(9) 0.57172(8) 0.0225(3) Uani 1 1 d . . .
H8 H -0.0040 0.0761 0.5245 0.027 Uiso 1 1 calc R . .
C9 C -0.08449(15) 0.17154(9) 0.59546(8) 0.0241(3) Uani 1 1 d . . .
H9 H -0.1652 0.2038 0.5645 0.029 Uiso 1 1 calc R . .
C10 C -0.05987(14) 0.19856(8) 0.66533(8) 0.0209(2) Uani 1 1 d . . .
H10 H -0.1262 0.2494 0.6822 0.025 Uiso 1 1 calc R . .
C11 C -0.03067(12) 0.37829(8) 0.77119(7) 0.0146(2) Uani 1 1 d . A .
C12 C 0.09243(13) 0.39117(8) 0.72498(8) 0.0190(2) Uani 1 1 d . . .
H12 H 0.0898 0.4486 0.7011 0.023 Uiso 1 1 calc R . .
C13 C 0.22022(13) 0.32415(8) 0.71170(7) 0.0150(2) Uani 1 1 d . A .
C14 C -0.16555(13) 0.45329(8) 0.78732(7) 0.0160(2) Uani 1 1 d . . .
C15 C -0.14935(16) 0.54234(9) 0.74920(10) 0.0290(3) Uani 1 1 d . . .
H15A H -0.2385 0.5875 0.7615 0.043 Uiso 1 1 calc R . .
H15B H -0.1341 0.5434 0.6912 0.043 Uiso 1 1 calc R . .
H15C H -0.0651 0.5531 0.7705 0.043 Uiso 1 1 calc R . .
C16 C -0.18830(16) 0.45235(9) 0.87842(8) 0.0258(3) Uani 1 1 d . . .
H16A H -0.2741 0.4997 0.8907 0.039 Uiso 1 1 calc R . .
H16B H -0.1013 0.4601 0.8995 0.039 Uiso 1 1 calc R . .
H16C H -0.2040 0.3967 0.9031 0.039 Uiso 1 1 calc R . .
C17 C -0.29835(14) 0.43716(10) 0.75443(9) 0.0268(3) Uani 1 1 d . . .
H17A H -0.3860 0.4845 0.7642 0.040 Uiso 1 1 calc R . .
H17B H -0.3128 0.3819 0.7812 0.040 Uiso 1 1 calc R . .
H17C H -0.2812 0.4348 0.6969 0.040 Uiso 1 1 calc R . .
C18 C 0.34307(13) 0.33780(8) 0.65095(8) 0.0186(2) Uani 1 1 d . . .
C19 C 0.2917(3) 0.3364(2) 0.56957(16) 0.0407(8) Uani 0.604(4) 1 d P A 1
H19A H 0.3675 0.3449 0.5284 0.061 Uiso 0.604(4) 1 calc PR A 1
H19B H 0.2011 0.3831 0.5598 0.061 Uiso 0.604(4) 1 calc PR A 1
H19C H 0.2732 0.2802 0.5679 0.061 Uiso 0.604(4) 1 calc PR A 1
C20 C 0.4885(3) 0.27125(19) 0.6684(2) 0.0329(7) Uani 0.604(4) 1 d P A 1
H20A H 0.5167 0.2748 0.7216 0.049 Uiso 0.604(4) 1 calc PR A 1
H20B H 0.5638 0.2830 0.6283 0.049 Uiso 0.604(4) 1 calc PR A 1
H20C H 0.4791 0.2129 0.6667 0.049 Uiso 0.604(4) 1 calc PR A 1
C21 C 0.3689(3) 0.43097(15) 0.6495(2) 0.0304(7) Uani 0.604(4) 1 d P A 1
H21A H 0.4027 0.4349 0.7013 0.046 Uiso 0.604(4) 1 calc PR A 1
H21B H 0.2767 0.4761 0.6391 0.046 Uiso 0.604(4) 1 calc PR A 1
H21C H 0.4431 0.4392 0.6073 0.046 Uiso 0.604(4) 1 calc PR A 1
C19B C 0.3549(5) 0.2659(3) 0.5935(2) 0.0352(11) Uani 0.396(4) 1 d P A 2
H19D H 0.3764 0.2082 0.6251 0.053 Uiso 0.396(4) 1 calc PR A 2
H19E H 0.4336 0.2679 0.5524 0.053 Uiso 0.396(4) 1 calc PR A 2
H19F H 0.2617 0.2778 0.5681 0.053 Uiso 0.396(4) 1 calc PR A 2
C20B C 0.4797(5) 0.3126(5) 0.6959(3) 0.0444(15) Uani 0.396(4) 1 d P A 2
H20D H 0.4910 0.2549 0.7266 0.067 Uiso 0.396(4) 1 calc PR A 2
H20E H 0.4733 0.3551 0.7324 0.067 Uiso 0.396(4) 1 calc PR A 2
H20F H 0.5645 0.3114 0.6582 0.067 Uiso 0.396(4) 1 calc PR A 2
C21B C 0.3101(5) 0.4222(2) 0.6021(3) 0.0353(12) Uani 0.396(4) 1 d P A 2
H21D H 0.3939 0.4258 0.5648 0.053 Uiso 0.396(4) 1 calc PR A 2
H21E H 0.2907 0.4679 0.6365 0.053 Uiso 0.396(4) 1 calc PR A 2
H21F H 0.2234 0.4297 0.5720 0.053 Uiso 0.396(4) 1 calc PR A 2
C22 C -0.09944(12) 0.16350(8) 0.94100(7) 0.0151(2) Uani 1 1 d . A .
C23 C -0.04870(13) 0.21119(8) 0.98873(7) 0.0165(2) Uani 1 1 d . . .
H23 H -0.1080 0.2300 1.0343 0.020 Uiso 1 1 calc R . .
C24 C 0.08445(12) 0.23268(8) 0.97295(7) 0.0150(2) Uani 1 1 d . A .
C25 C -0.24301(13) 0.13841(8) 0.96295(7) 0.0168(2) Uani 1 1 d . . .
C26 C -0.21500(16) 0.04064(9) 0.96063(10) 0.0281(3) Uani 1 1 d . . .
H26A H -0.1722 0.0265 0.9079 0.042 Uiso 1 1 calc R . .
H26B H -0.3079 0.0252 0.9709 0.042 Uiso 1 1 calc R . .
H26C H -0.1470 0.0079 1.0016 0.042 Uiso 1 1 calc R . .
C27 C -0.34928(16) 0.18962(12) 0.89853(10) 0.0370(4) Uani 1 1 d . . .
H27A H -0.3056 0.1761 0.8458 0.055 Uiso 1 1 calc R . .
H27B H -0.3684 0.2520 0.9005 0.055 Uiso 1 1 calc R . .
H27C H -0.4416 0.1735 0.9082 0.055 Uiso 1 1 calc R . .
C28 C -0.31000(16) 0.15899(11) 1.04530(9) 0.0296(3) Uani 1 1 d . . .
H28A H -0.4011 0.1415 1.0557 0.044 Uiso 1 1 calc R . .
H28B H -0.3312 0.2215 1.0471 0.044 Uiso 1 1 calc R . .
H28C H -0.2407 0.1271 1.0860 0.044 Uiso 1 1 calc R . .
C29 C 0.14330(13) 0.27521(8) 1.03231(7) 0.0164(2) Uani 1 1 d . . .
C30 C 0.02400(15) 0.32027(10) 1.09066(9) 0.0271(3) Uani 1 1 d . . .
H30A H 0.0679 0.3461 1.1271 0.041 Uiso 1 1 calc R . .
H30B H -0.0219 0.2776 1.1215 0.041 Uiso 1 1 calc R . .
H30C H -0.0504 0.3660 1.0607 0.041 Uiso 1 1 calc R . .
C31 C 0.21828(16) 0.34166(9) 0.98571(9) 0.0253(3) Uani 1 1 d . . .
H31A H 0.2562 0.3691 1.0233 0.038 Uiso 1 1 calc R . .
H31B H 0.1470 0.3862 0.9528 0.038 Uiso 1 1 calc R . .
H31C H 0.2994 0.3120 0.9512 0.038 Uiso 1 1 calc R . .
C32 C 0.25668(16) 0.20177(10) 1.07931(9) 0.0278(3) Uani 1 1 d . . .
H32A H 0.2979 0.2257 1.1184 0.042 Uiso 1 1 calc R . .
H32B H 0.3354 0.1743 1.0424 0.042 Uiso 1 1 calc R . .
H32C H 0.2092 0.1584 1.1071 0.042 Uiso 1 1 calc R . .
C33 C 0.10990(12) -0.18257(8) 0.69303(7) 0.0144(2) Uani 1 1 d . . .
C34 C -0.01434(13) -0.14341(8) 0.64795(8) 0.0172(2) Uani 1 1 d . . .
H34 H -0.0231 -0.1667 0.6012 0.021 Uiso 1 1 calc R . .
C35 C -0.12554(13) -0.07156(9) 0.66917(8) 0.0211(3) Uani 1 1 d . . .
H35 H -0.2080 -0.0477 0.6372 0.025 Uiso 1 1 calc R . .
C36 C -0.11605(14) -0.03505(9) 0.73661(8) 0.0215(3) Uani 1 1 d . . .
H36 H -0.1914 0.0136 0.7513 0.026 Uiso 1 1 calc R . .
C37 C 0.00601(14) -0.07113(9) 0.78237(8) 0.0214(3) Uani 1 1 d . . .
H37 H 0.0151 -0.0467 0.8284 0.026 Uiso 1 1 calc R . .
C38 C 0.11473(13) -0.14306(8) 0.76061(8) 0.0187(2) Uani 1 1 d . . .
H38 H 0.1964 -0.1667 0.7931 0.022 Uiso 1 1 calc R . .
C39 C 0.29967(13) -0.33393(8) 0.74981(8) 0.0195(2) Uani 1 1 d . . .
C40 C 0.38376(15) -0.31960(10) 0.80774(8) 0.0262(3) Uani 1 1 d . . .
H40 H 0.4169 -0.2687 0.7989 0.031 Uiso 1 1 calc R . .
C41 C 0.42043(17) -0.37745(11) 0.87788(9) 0.0349(4) Uani 1 1 d . . .
H41 H 0.4770 -0.3650 0.9154 0.042 Uiso 1 1 calc R . .
C42 C 0.37494(17) -0.45265(12) 0.89311(9) 0.0389(4) Uani 1 1 d . . .
H42 H 0.3999 -0.4919 0.9406 0.047 Uiso 1 1 calc R . .
C43 C 0.29235(16) -0.46935(11) 0.83764(10) 0.0351(4) Uani 1 1 d . . .
H43 H 0.2602 -0.5206 0.8469 0.042 Uiso 1 1 calc R . .
C44 C 0.25620(15) -0.41081(9) 0.76799(9) 0.0259(3) Uani 1 1 d . . .
H44 H 0.1992 -0.4238 0.7311 0.031 Uiso 1 1 calc R . .
C45 C 0.19985(13) -0.31615(8) 0.60283(7) 0.0159(2) Uani 1 1 d . . .
C46 C 0.06151(14) -0.33243(8) 0.60716(8) 0.0196(2) Uani 1 1 d . . .
H46 H -0.0061 -0.3139 0.6500 0.024 Uiso 1 1 calc R . .
C47 C 0.01929(17) -0.37445(10) 0.55150(9) 0.0269(3) Uani 1 1 d . . .
H47 H -0.0761 -0.3827 0.5563 0.032 Uiso 1 1 calc R . .
C48 C 0.11660(19) -0.40435(10) 0.48892(9) 0.0316(3) Uani 1 1 d . . .
H48 H 0.0882 -0.4321 0.4502 0.038 Uiso 1 1 calc R . .
C49 C 0.25618(18) -0.39269(9) 0.48436(9) 0.0279(3) Uani 1 1 d . . .
H49 H 0.3251 -0.4144 0.4431 0.034 Uiso 1 1 calc R . .
C50 C 0.29588(15) -0.34939(8) 0.53981(8) 0.0199(2) Uani 1 1 d . . .
H50 H 0.3918 -0.3420 0.5349 0.024 Uiso 1 1 calc R . .
C51 C 0.37781(13) -0.22178(8) 0.62442(7) 0.0158(2) Uani 1 1 d . . .
C52 C 0.34325(13) -0.15359(8) 0.56114(7) 0.0176(2) Uani 1 1 d . . .
H52 H 0.2452 -0.1340 0.5449 0.021 Uiso 1 1 calc R . .
C53 C 0.44545(15) -0.11316(9) 0.52095(9) 0.0242(3) Uani 1 1 d . . .
H53 H 0.4168 -0.0677 0.4781 0.029 Uiso 1 1 calc R . .
C54 C 0.58977(15) -0.13977(10) 0.54387(10) 0.0296(3) Uani 1 1 d . . .
H54 H 0.6597 -0.1113 0.5184 0.036 Uiso 1 1 calc R . .
C55 C 0.62958(15) -0.20819(10) 0.60427(10) 0.0285(3) Uani 1 1 d . . .
H55 H 0.7282 -0.2278 0.6196 0.034 Uiso 1 1 calc R . .
C56 C 0.52621(14) -0.24888(9) 0.64304(8) 0.0220(3) Uani 1 1 d . . .
H56 H 0.5573 -0.2967 0.6835 0.026 Uiso 1 1 calc R . .
N1 N 0.26968(11) 0.07970(6) 0.80384(6) 0.01441(19) Uani 1 1 d . . .
N2 N 0.05423(11) 0.15549(7) 0.70993(6) 0.01579(19) Uani 1 1 d . . .
O1 O 0.24144(9) 0.24656(6) 0.74672(5) 0.01726(17) Uani 1 1 d . . .
O2 O -0.04394(9) 0.30322(6) 0.80322(5) 0.01739(17) Uani 1 1 d . . .
O3 O -0.03446(9) 0.13884(6) 0.87525(5) 0.01593(17) Uani 1 1 d . . .
O4 O 0.16912(9) 0.21607(6) 0.91003(5) 0.01740(17) Uani 1 1 d . . .
Cr1 Cr 0.10454(2) 0.193494(12) 0.812094(12) 0.01390(5) Uani 1 1 d . A .
B1 B 0.24791(14) -0.26519(9) 0.66802(8) 0.0150(2) Uani 1 1 d . . .

loop_
_atom_site_aniso_label
_atom_site_aniso_U_11
_atom_site_aniso_U_22
_atom_site_aniso_U_33
_atom_site_aniso_U_23
_atom_site_aniso_U_13
_atom_site_aniso_U_12
C1 0.0145(5) 0.0138(5) 0.0169(5) -0.0027(4) 0.0006(4) -0.0046(4)
C2 0.0172(5) 0.0173(5) 0.0225(6) -0.0072(5) 0.0004(5) -0.0028(4)
C3 0.0150(5) 0.0177(6) 0.0275(7) -0.0047(5) -0.0003(5) -0.0012(4)
C4 0.0151(5) 0.0190(6) 0.0249(6) -0.0026(5) -0.0032(5) -0.0034(4)
C5 0.0167(5) 0.0169(5) 0.0192(6) -0.0027(4) -0.0017(4) -0.0056(4)
C6 0.0138(5) 0.0138(5) 0.0172(5) -0.0019(4) 0.0013(4) -0.0040(4)
C7 0.0216(6) 0.0175(6) 0.0186(6) -0.0045(5) 0.0007(5) -0.0041(5)
C8 0.0272(6) 0.0230(6) 0.0177(6) -0.0037(5) -0.0037(5) -0.0063(5)
C9 0.0250(6) 0.0226(6) 0.0224(6) -0.0014(5) -0.0078(5) -0.0015(5)
C10 0.0194(6) 0.0179(6) 0.0229(6) -0.0032(5) -0.0032(5) -0.0004(5)
C11 0.0139(5) 0.0159(5) 0.0141(5) -0.0051(4) -0.0011(4) -0.0023(4)
C12 0.0168(5) 0.0153(5) 0.0221(6) -0.0017(5) 0.0036(5) -0.0021(4)
C13 0.0149(5) 0.0175(5) 0.0135(5) -0.0040(4) 0.0000(4) -0.0048(4)
C14 0.0136(5) 0.0157(5) 0.0171(5) -0.0048(4) 0.0003(4) -0.0003(4)
C15 0.0227(6) 0.0173(6) 0.0408(8) -0.0009(6) 0.0059(6) 0.0002(5)
C16 0.0254(6) 0.0268(7) 0.0198(6) -0.0091(5) -0.0003(5) 0.0044(5)
C17 0.0165(6) 0.0321(7) 0.0322(7) -0.0146(6) -0.0041(5) -0.0010(5)
C18 0.0136(5) 0.0213(6) 0.0187(6) -0.0021(5) 0.0032(4) -0.0028(4)
C19 0.0328(14) 0.073(2) 0.0234(13) -0.0170(14) 0.0095(10) -0.0240(15)
C20 0.0171(11) 0.0266(13) 0.0438(18) 0.0067(12) 0.0117(11) 0.0014(10)
C21 0.0172(10) 0.0194(11) 0.0529(18) -0.0005(11) 0.0081(11) -0.0077(8)
C19B 0.049(2) 0.040(2) 0.0255(19) -0.0208(18) 0.0235(18) -0.025(2)
C20B 0.024(2) 0.084(5) 0.029(2) 0.011(2) -0.0034(17) -0.031(3)
C21B 0.034(2) 0.0201(17) 0.041(2) 0.0040(16) 0.0237(19) -0.0026(15)
C22 0.0132(5) 0.0149(5) 0.0171(5) -0.0020(4) -0.0006(4) -0.0038(4)
C23 0.0149(5) 0.0195(6) 0.0167(5) -0.0052(4) 0.0013(4) -0.0064(4)
C24 0.0131(5) 0.0138(5) 0.0173(5) -0.0028(4) -0.0008(4) -0.0022(4)
C25 0.0144(5) 0.0215(6) 0.0172(6) -0.0053(5) 0.0006(4) -0.0084(4)
C26 0.0258(7) 0.0255(7) 0.0383(8) -0.0118(6) 0.0091(6) -0.0148(6)
C27 0.0199(7) 0.0510(10) 0.0390(9) 0.0127(8) -0.0103(6) -0.0152(7)
C28 0.0259(7) 0.0435(9) 0.0292(7) -0.0186(7) 0.0108(6) -0.0217(6)
C29 0.0143(5) 0.0188(5) 0.0178(6) -0.0047(4) -0.0011(4) -0.0058(4)
C30 0.0223(6) 0.0356(8) 0.0284(7) -0.0179(6) 0.0029(5) -0.0103(6)
C31 0.0285(7) 0.0260(7) 0.0269(7) -0.0057(5) -0.0008(5) -0.0153(6)
C32 0.0239(6) 0.0297(7) 0.0289(7) -0.0005(6) -0.0097(5) -0.0052(6)
C33 0.0124(5) 0.0159(5) 0.0146(5) -0.0016(4) 0.0014(4) -0.0046(4)
C34 0.0153(5) 0.0190(6) 0.0174(6) -0.0031(4) -0.0004(4) -0.0046(4)
C35 0.0132(5) 0.0214(6) 0.0260(7) -0.0018(5) -0.0012(5) -0.0014(5)
C36 0.0161(5) 0.0191(6) 0.0266(7) -0.0052(5) 0.0064(5) -0.0017(5)
C37 0.0209(6) 0.0230(6) 0.0205(6) -0.0084(5) 0.0043(5) -0.0051(5)
C38 0.0159(5) 0.0219(6) 0.0179(6) -0.0053(5) -0.0002(4) -0.0034(5)
C39 0.0148(5) 0.0220(6) 0.0160(6) -0.0018(5) 0.0027(4) 0.0026(4)
C40 0.0229(6) 0.0285(7) 0.0206(6) -0.0059(5) -0.0034(5) 0.0058(5)
C41 0.0274(7) 0.0446(9) 0.0186(7) -0.0056(6) -0.0051(5) 0.0144(7)
C42 0.0287(7) 0.0451(9) 0.0222(7) 0.0121(7) 0.0050(6) 0.0119(7)
C43 0.0240(7) 0.0348(8) 0.0333(8) 0.0143(7) 0.0060(6) 0.0007(6)
C44 0.0172(6) 0.0285(7) 0.0249(7) 0.0066(5) 0.0025(5) -0.0013(5)
C45 0.0186(5) 0.0135(5) 0.0147(5) -0.0009(4) 0.0012(4) -0.0040(4)
C46 0.0215(6) 0.0193(6) 0.0193(6) -0.0031(5) 0.0019(5) -0.0081(5)
C47 0.0326(7) 0.0273(7) 0.0273(7) -0.0059(6) 0.0001(6) -0.0182(6)
C48 0.0489(9) 0.0303(7) 0.0255(7) -0.0120(6) 0.0046(6) -0.0243(7)
C49 0.0424(8) 0.0237(7) 0.0221(7) -0.0102(5) 0.0111(6) -0.0165(6)
C50 0.0253(6) 0.0161(5) 0.0186(6) -0.0039(5) 0.0060(5) -0.0078(5)
C51 0.0137(5) 0.0174(5) 0.0170(5) -0.0074(4) 0.0010(4) -0.0032(4)
C52 0.0161(5) 0.0193(6) 0.0181(6) -0.0058(5) 0.0020(4) -0.0049(4)
C53 0.0265(6) 0.0238(6) 0.0237(7) -0.0057(5) 0.0069(5) -0.0104(5)
C54 0.0215(6) 0.0334(8) 0.0386(8) -0.0124(6) 0.0110(6) -0.0150(6)
C55 0.0135(6) 0.0344(8) 0.0397(8) -0.0141(6) 0.0023(5) -0.0065(5)
C56 0.0143(5) 0.0232(6) 0.0272(7) -0.0070(5) -0.0011(5) -0.0012(5)
N1 0.0140(4) 0.0133(4) 0.0162(5) -0.0023(4) 0.0010(4) -0.0048(4)
N2 0.0145(4) 0.0149(5) 0.0171(5) -0.0024(4) 0.0008(4) -0.0031(4)
O1 0.0142(4) 0.0138(4) 0.0225(4) -0.0033(3) 0.0030(3) -0.0027(3)
O2 0.0142(4) 0.0148(4) 0.0226(4) -0.0045(3) 0.0030(3) -0.0033(3)
O3 0.0157(4) 0.0170(4) 0.0168(4) -0.0057(3) 0.0020(3) -0.0065(3)
O4 0.0137(4) 0.0192(4) 0.0209(4) -0.0076(3) 0.0028(3) -0.0056(3)
Cr1 0.01199(9) 0.01289(9) 0.01682(10) -0.00429(7) 0.00213(7) -0.00314(7)
B1 0.0132(5) 0.0159(6) 0.0149(6) -0.0021(5) -0.0001(4) -0.0025(5)

loop_
_atom_type_symbol
_atom_type_description
_atom_type_scat_dispersion_real
_atom_type_scat_dispersion_imag
_atom_type_scat_source
C C 0.0033 0.0016 'International Tables Vol C Tables 4.2.6.8 and 6.1.1.4'
H H 0.0000 0.0000 'International Tables Vol C Tables 4.2.6.8 and 6.1.1.4'
C C 0.0033 0.0016 'International Tables Vol C Tables 4.2.6.8 and 6.1.1.4'
N N 0.0061 0.0033 'International Tables Vol C Tables 4.2.6.8 and 6.1.1.4'
O O 0.0106 0.0060 'International Tables Vol C Tables 4.2.6.8 and 6.1.1.4'
Cr Cr 0.3209 0.6236 'International Tables Vol C Tables 4.2.6.8 and 6.1.1.4'
B B 0.0013 0.0007 'International Tables Vol C Tables 4.2.6.8 and 6.1.1.4'

loop_
_geom_angle_atom_site_label_1
_geom_angle_atom_site_label_2
_geom_angle_atom_site_label_3
_geom_angle
N1 C1 C2 121.59(11)
N1 C1 C6 114.87(10)
C2 C1 C6 123.48(11)
C3 C2 C1 118.51(12)
C3 C2 H2 120.7
C1 C2 H2 120.7
C2 C3 C4 119.50(11)
C2 C3 H3 120.3
C4 C3 H3 120.3
C5 C4 C3 118.98(12)
C5 C4 H4 120.5
C3 C4 H4 120.5
N1 C5 C4 121.97(12)
N1 C5 H5 119.0
C4 C5 H5 119.0
N2 C6 C7 121.73(11)
N2 C6 C1 114.62(10)
C7 C6 C1 123.62(11)
C8 C7 C6 118.88(12)
C8 C7 H7 120.6
C6 C7 H7 120.6
C7 C8 C9 119.51(12)
C7 C8 H8 120.2
C9 C8 H8 120.2
C10 C9 C8 118.59(12)
C10 C9 H9 120.7
C8 C9 H9 120.7
N2 C10 C9 122.41(12)
N2 C10 H10 118.8
C9 C10 H10 118.8
O2 C11 C12 124.08(11)
O2 C11 C14 113.36(10)
C12 C11 C14 122.55(11)
C11 C12 C13 123.91(12)
C11 C12 H12 118.0
C13 C12 H12 118.0
O1 C13 C12 123.37(11)
O1 C13 C18 114.12(10)
C12 C13 C18 122.46(11)
C15 C14 C17 109.24(11)
C15 C14 C11 113.20(10)
C17 C14 C11 108.16(10)
C15 C14 C16 108.91(11)
C17 C14 C16 109.76(11)
C11 C14 C16 107.53(10)
C14 C15 H15A 109.5
C14 C15 H15B 109.5
H15A C15 H15B 109.5
C14 C15 H15C 109.5
H15A C15 H15C 109.5
H15B C15 H15C 109.5
C14 C16 H16A 109.5
C14 C16 H16B 109.5
H16A C16 H16B 109.5
C14 C16 H16C 109.5
H16A C16 H16C 109.5
H16B C16 H16C 109.5
C14 C17 H17A 109.5
C14 C17 H17B 109.5
H17A C17 H17B 109.5
C14 C17 H17C 109.5
H17A C17 H17C 109.5
H17B C17 H17C 109.5
C21B C18 C20B 116.4(3)
C21B C18 C19 66.7(3)
C20B C18 C19 140.9(3)
C21B C18 C20 130.7(2)
C20B C18 C20 33.0(3)
C19 C18 C20 112.7(2)
C21B C18 C13 114.47(17)
C20B C18 C13 106.3(2)
C19 C18 C13 106.55(14)
C20 C18 C13 112.50(14)
C21B C18 C21 40.9(2)
C20B C18 C21 80.0(3)
C19 C18 C21 106.6(2)
C20 C18 C21 106.75(18)
C13 C18 C21 111.67(13)
C21B C18 C19B 107.7(3)
C20B C18 C19B 108.4(3)
C19 C18 C19B 43.5(2)
C20 C18 C19B 75.4(2)
C13 C18 C19B 102.50(16)
C21 C18 C19B 141.0(2)
C18 C19 H19A 109.5
C18 C19 H19B 109.5
H19A C19 H19B 109.5
C18 C19 H19C 109.5
H19A C19 H19C 109.5
H19B C19 H19C 109.5
C18 C20 H20A 109.5
C18 C20 H20B 109.5
H20A C20 H20B 109.5
C18 C20 H20C 109.5
H20A C20 H20C 109.5
H20B C20 H20C 109.5
C18 C21 H21A 109.5
C18 C21 H21B 109.5
H21A C21 H21B 109.5
C18 C21 H21C 109.5
H21A C21 H21C 109.5
H21B C21 H21C 109.5
C18 C19B H19D 109.5
C18 C19B H19E 109.5
H19D C19B H19E 109.5
C18 C19B H19F 109.5
H19D C19B H19F 109.5
H19E C19B H19F 109.5
C18 C20B H20D 109.5
C18 C20B H20E 109.5
H20D C20B H20E 109.5
C18 C20B H20F 109.5
H20D C20B H20F 109.5
H20E C20B H20F 109.5
C18 C21B H21D 109.5
C18 C21B H21E 109.5
H21D C21B H21E 109.5
C18 C21B H21F 109.5
H21D C21B H21F 109.5
H21E C21B H21F 109.5
O3 C22 C23 124.38(11)
O3 C22 C25 114.03(10)
C23 C22 C25 121.57(10)
C24 C23 C22 123.69(11)
C24 C23 H23 118.2
C22 C23 H23 118.2
O4 C24 C23 123.74(11)
O4 C24 C29 114.78(10)
C23 C24 C29 121.44(11)
C28 C25 C22 113.45(10)
C28 C25 C27 109.90(12)
C22 C25 C27 106.19(11)
C28 C25 C26 108.58(12)
C22 C25 C26 109.28(10)
C27 C25 C26 109.37(12)
C25 C26 H26A 109.5
C25 C26 H26B 109.5
H26A C26 H26B 109.5
C25 C26 H26C 109.5
H26A C26 H26C 109.5
H26B C26 H26C 109.5
C25 C27 H27A 109.5
C25 C27 H27B 109.5
H27A C27 H27B 109.5
C25 C27 H27C 109.5
H27A C27 H27C 109.5
H27B C27 H27C 109.5
C25 C28 H28A 109.5
C25 C28 H28B 109.5
H28A C28 H28B 109.5
C25 C28 H28C 109.5
H28A C28 H28C 109.5
H28B C28 H28C 109.5
C30 C29 C24 113.11(10)
C30 C29 C32 109.21(12)
C24 C29 C32 106.20(10)
C30 C29 C31 109.41(11)
C24 C29 C31 109.03(10)
C32 C29 C31 109.81(11)
C29 C30 H30A 109.5
C29 C30 H30B 109.5
H30A C30 H30B 109.5
C29 C30 H30C 109.5
H30A C30 H30C 109.5
H30B C30 H30C 109.5
C29 C31 H31A 109.5
C29 C31 H31B 109.5
H31A C31 H31B 109.5
C29 C31 H31C 109.5
H31A C31 H31C 109.5
H31B C31 H31C 109.5
C29 C32 H32A 109.5
C29 C32 H32B 109.5
H32A C32 H32B 109.5
C29 C32 H32C 109.5
H32A C32 H32C 109.5
H32B C32 H32C 109.5
C38 C33 C34 114.71(11)
C38 C33 B1 120.82(10)
C34 C33 B1 124.38(10)
C35 C34 C33 122.75(12)
C35 C34 H34 118.6
C33 C34 H34 118.6
C36 C35 C34 120.39(12)
C36 C35 H35 119.8
C34 C35 H35 119.8
C35 C36 C37 118.72(11)
C35 C36 H36 120.6
C37 C36 H36 120.6
C36 C37 C38 119.96(12)
C36 C37 H37 120.0
C38 C37 H37 120.0
C37 C38 C33 123.46(12)
C37 C38 H38 118.3
C33 C38 H38 118.3
C44 C39 C40 114.59(13)
C44 C39 B1 121.26(12)
C40 C39 B1 124.11(12)
C41 C40 C39 122.58(15)
C41 C40 H40 118.7
C39 C40 H40 118.7
C42 C41 C40 120.67(16)
C42 C41 H41 119.7
C40 C41 H41 119.7
C43 C42 C41 118.64(14)
C43 C42 H42 120.7
C41 C42 H42 120.7
C42 C43 C44 120.04(16)
C42 C43 H43 120.0
C44 C43 H43 120.0
C43 C44 C39 123.49(15)
C43 C44 H44 118.3
C39 C44 H44 118.3
C50 C45 C46 114.79(11)
C50 C45 B1 122.43(11)
C46 C45 B1 122.76(10)
C47 C46 C45 123.06(12)
C47 C46 H46 118.5
C45 C46 H46 118.5
C48 C47 C46 120.16(13)
C48 C47 H47 119.9
C46 C47 H47 119.9
C49 C48 C47 118.56(13)
C49 C48 H48 120.7
C47 C48 H48 120.7
C48 C49 C50 120.53(13)
C48 C49 H49 119.7
C50 C49 H49 119.7
C49 C50 C45 122.83(13)
C49 C50 H50 118.6
C45 C50 H50 118.6
C52 C51 C56 114.81(11)
C52 C51 B1 119.44(10)
C56 C51 B1 125.72(11)
C53 C52 C51 123.40(12)
C53 C52 H52 118.3
C51 C52 H52 118.3
C54 C53 C52 119.66(14)
C54 C53 H53 120.2
C52 C53 H53 120.2
C55 C54 C53 118.89(13)
C55 C54 H54 120.6
C53 C54 H54 120.6
C54 C55 C56 120.64(13)
C54 C55 H55 119.7
C56 C55 H55 119.7
C55 C56 C51 122.51(13)
C55 C56 H56 118.7
C51 C56 H56 118.7
C5 N1 C1 119.35(10)
C5 N1 Cr1 123.56(8)
C1 N1 Cr1 115.78(8)
C10 N2 C6 118.86(11)
C10 N2 Cr1 125.14(9)
C6 N2 Cr1 115.96(8)
C13 O1 Cr1 128.94(8)
C11 O2 Cr1 128.11(8)
C22 O3 Cr1 123.39(8)
C24 O4 Cr1 124.02(8)
O2 Cr1 O1 90.47(4)
O2 Cr1 O4 91.35(4)
O1 Cr1 O4 92.15(4)
O2 Cr1 O3 89.78(4)
O1 Cr1 O3 178.37(4)
O4 Cr1 O3 89.45(4)
O2 Cr1 N2 95.39(4)
O1 Cr1 N2 88.08(4)
O4 Cr1 N2 173.25(4)
O3 Cr1 N2 90.30(4)
O2 Cr1 N1 171.63(4)
O1 Cr1 N1 83.72(4)
O4 Cr1 N1 94.87(4)
O3 Cr1 N1 95.87(4)
N2 Cr1 N1 78.44(4)
C45 B1 C51 107.87(9)
C45 B1 C39 109.50(10)
C51 B1 C39 113.37(10)
C45 B1 C33 111.47(10)
C51 B1 C33 105.96(9)
C39 B1 C33 108.66(9)

loop_
_geom_bond_atom_site_label_1
_geom_bond_atom_site_label_2
_geom_bond_distance
C1 N1 1.3530(15)
C1 C2 1.3970(16)
C1 C6 1.4787(17)
C2 C3 1.3853(18)
C2 H2 0.9500
C3 C4 1.3897(19)
C3 H3 0.9500
C4 C5 1.3842(17)
C4 H4 0.9500
C5 N1 1.3404(16)
C5 H5 0.9500
C6 N2 1.3567(15)
C6 C7 1.3875(17)
C7 C8 1.3868(18)
C7 H7 0.9500
C8 C9 1.3872(19)
C8 H8 0.9500
C9 C10 1.3871(19)
C9 H9 0.9500
C10 N2 1.3420(16)
C10 H10 0.9500
C11 O2 1.2889(15)
C11 C12 1.3963(16)
C11 C14 1.5327(16)
C12 C13 1.4079(16)
C12 H12 0.9500
C13 O1 1.2732(15)
C13 C18 1.5268(16)
C14 C15 1.5308(19)
C14 C17 1.5323(18)
C14 C16 1.5390(18)
C15 H15A 0.9800
C15 H15B 0.9800
C15 H15C 0.9800
C16 H16A 0.9800
C16 H16B 0.9800
C16 H16C 0.9800
C17 H17A 0.9800
C17 H17B 0.9800
C17 H17C 0.9800
C18 C21B 1.452(4)
C18 C20B 1.494(4)
C18 C19 1.514(3)
C18 C20 1.516(3)
C18 C21 1.593(3)
C18 C19B 1.604(4)
C19 H19A 0.9800
C19 H19B 0.9800
C19 H19C 0.9800
C20 H20A 0.9800
C20 H20B 0.9800
C20 H20C 0.9800
C21 H21A 0.9800
C21 H21B 0.9800
C21 H21C 0.9800
C19B H19D 0.9800
C19B H19E 0.9800
C19B H19F 0.9800
C20B H20D 0.9800
C20B H20E 0.9800
C20B H20F 0.9800
C21B H21D 0.9800
C21B H21E 0.9800
C21B H21F 0.9800
C22 O3 1.2863(14)
C22 C23 1.4024(17)
C22 C25 1.5328(16)
C23 C24 1.4005(16)
C23 H23 0.9500
C24 O4 1.2906(14)
C24 C29 1.5315(17)
C25 C28 1.5251(18)
C25 C27 1.5355(19)
C25 C26 1.5356(19)
C26 H26A 0.9800
C26 H26B 0.9800
C26 H26C 0.9800
C27 H27A 0.9800
C27 H27B 0.9800
C27 H27C 0.9800
C28 H28A 0.9800
C28 H28B 0.9800
C28 H28C 0.9800
C29 C30 1.5307(18)
C29 C32 1.5346(18)
C29 C31 1.5375(18)
C30 H30A 0.9800
C30 H30B 0.9800
C30 H30C 0.9800
C31 H31A 0.9800
C31 H31B 0.9800
C31 H31C 0.9800
C32 H32A 0.9800
C32 H32B 0.9800
C32 H32C 0.9800
C33 C38 1.4074(17)
C33 C34 1.4076(16)
C33 B1 1.6636(17)
C34 C35 1.4005(17)
C34 H34 0.9500
C35 C36 1.3882(19)
C35 H35 0.9500
C36 C37 1.3927(19)
C36 H36 0.9500
C37 C38 1.3928(17)
C37 H37 0.9500
C38 H38 0.9500
C39 C44 1.404(2)
C39 C40 1.410(2)
C39 B1 1.6577(19)
C40 C41 1.402(2)
C40 H40 0.9500
C41 C42 1.386(3)
C41 H41 0.9500
C42 C43 1.385(3)
C42 H42 0.9500
C43 C44 1.400(2)
C43 H43 0.9500
C44 H44 0.9500
C45 C50 1.4083(17)
C45 C46 1.4093(17)
C45 B1 1.6458(18)
C46 C47 1.3944(19)
C46 H46 0.9500
C47 C48 1.393(2)
C47 H47 0.9500
C48 C49 1.389(2)
C48 H48 0.9500
C49 C50 1.3940(19)
C49 H49 0.9500
C50 H50 0.9500
C51 C52 1.4051(18)
C51 C56 1.4069(17)
C51 B1 1.6544(18)
C52 C53 1.3939(18)
C52 H52 0.9500
C53 C54 1.392(2)
C53 H53 0.9500
C54 C55 1.380(2)
C54 H54 0.9500
C55 C56 1.3970(19)
C55 H55 0.9500
C56 H56 0.9500
N1 Cr1 2.0683(10)
N2 Cr1 2.0664(11)
O1 Cr1 1.9347(9)
O2 Cr1 1.9254(9)
O3 Cr1 1.9480(9)
O4 Cr1 1.9453(9)

loop_
_geom_torsion_atom_site_label_1
_geom_torsion_atom_site_label_2
_geom_torsion_atom_site_label_3
_geom_torsion_atom_site_label_4
_geom_torsion
N1 C1 C2 C3 -3.24(19)
C6 C1 C2 C3 173.60(12)
C1 C2 C3 C4 0.63(19)
C2 C3 C4 C5 1.78(19)
C3 C4 C5 N1 -1.79(19)
N1 C1 C6 N2 4.22(15)
C2 C1 C6 N2 -172.82(11)
N1 C1 C6 C7 -177.46(11)
C2 C1 C6 C7 5.51(19)
N2 C6 C7 C8 0.57(19)
C1 C6 C7 C8 -177.64(12)
C6 C7 C8 C9 0.1(2)
C7 C8 C9 C10 -0.9(2)
C8 C9 C10 N2 1.1(2)
O2 C11 C12 C13 -3.8(2)
C14 C11 C12 C13 177.36(12)
C11 C12 C13 O1 -6.9(2)
C11 C12 C13 C18 170.40(12)
O2 C11 C14 C15 179.98(11)
C12 C11 C14 C15 -1.09(17)
O2 C11 C14 C17 -58.83(14)
C12 C11 C14 C17 120.10(13)
O2 C11 C14 C16 59.64(14)
C12 C11 C14 C16 -121.43(13)
O1 C13 C18 C21B 171.0(3)
C12 C13 C18 C21B -6.5(3)
O1 C13 C18 C20B -58.9(3)
C12 C13 C18 C20B 123.5(3)
O1 C13 C18 C19 99.55(19)
C12 C13 C18 C19 -78.0(2)
O1 C13 C18 C20 -24.5(2)
C12 C13 C18 C20 158.0(2)
O1 C13 C18 C21 -144.47(16)
C12 C13 C18 C21 38.0(2)
O1 C13 C18 C19B 54.7(2)
C12 C13 C18 C19B -122.8(2)
O3 C22 C23 C24 -4.4(2)
C25 C22 C23 C24 177.36(11)
C22 C23 C24 O4 5.0(2)
C22 C23 C24 C29 -172.50(11)
O3 C22 C25 C28 173.55(12)
C23 C22 C25 C28 -8.05(17)
O3 C22 C25 C27 -65.63(14)
C23 C22 C25 C27 112.77(14)
O3 C22 C25 C26 52.24(14)
C23 C22 C25 C26 -129.36(13)
O4 C24 C29 C30 161.25(11)
C23 C24 C29 C30 -21.05(17)
O4 C24 C29 C32 -78.98(13)
C23 C24 C29 C32 98.72(13)
O4 C24 C29 C31 39.29(14)
C23 C24 C29 C31 -143.02(12)
C38 C33 C34 C35 -0.85(18)
B1 C33 C34 C35 -177.25(11)
C33 C34 C35 C36 0.7(2)
C34 C35 C36 C37 0.1(2)
C35 C36 C37 C38 -0.7(2)
C36 C37 C38 C33 0.5(2)
C34 C33 C38 C37 0.26(18)
B1 C33 C38 C37 176.80(12)
C44 C39 C40 C41 -0.18(19)
B1 C39 C40 C41 177.26(12)
C39 C40 C41 C42 0.2(2)
C40 C41 C42 C43 -0.1(2)
C41 C42 C43 C44 -0.1(2)
C42 C43 C44 C39 0.2(2)
C40 C39 C44 C43 -0.03(19)
B1 C39 C44 C43 -177.56(12)
C50 C45 C46 C47 -2.92(19)
B1 C45 C46 C47 179.05(12)
C45 C46 C47 C48 1.5(2)
C46 C47 C48 C49 1.1(2)
C47 C48 C49 C50 -2.1(2)
C48 C49 C50 C45 0.5(2)
C46 C45 C50 C49 1.92(19)
B1 C45 C50 C49 179.96(12)
C56 C51 C52 C53 -2.04(18)
B1 C51 C52 C53 180.00(11)
C51 C52 C53 C54 -0.7(2)
C52 C53 C54 C55 2.4(2)
C53 C54 C55 C56 -1.4(2)
C54 C55 C56 C51 -1.4(2)
C52 C51 C56 C55 3.07(18)
B1 C51 C56 C55 -179.11(12)
C4 C5 N1 C1 -0.74(18)
C4 C5 N1 Cr1 -167.09(9)
C2 C1 N1 C5 3.30(17)
C6 C1 N1 C5 -173.80(10)
C2 C1 N1 Cr1 170.69(9)
C6 C1 N1 Cr1 -6.41(13)
C9 C10 N2 C6 -0.40(19)
C9 C10 N2 Cr1 177.33(10)
C7 C6 N2 C10 -0.43(18)
C1 C6 N2 C10 177.93(11)
C7 C6 N2 Cr1 -178.37(9)
C1 C6 N2 Cr1 -0.01(13)
C12 C13 O1 Cr1 10.11(18)
C18 C13 O1 Cr1 -167.44(8)
C12 C11 O2 Cr1 10.67(18)
C14 C11 O2 Cr1 -170.42(8)
C23 C22 O3 Cr1 -21.26(16)
C25 C22 O3 Cr1 157.10(8)
C23 C24 O4 Cr1 20.34(17)
C29 C24 O4 Cr1 -162.03(8)
C11 O2 Cr1 O1 -6.59(10)
C11 O2 Cr1 O4 85.57(10)
C11 O2 Cr1 O3 175.01(10)
C11 O2 Cr1 N2 -94.71(10)
C11 O2 Cr1 N1 -52.5(3)
C13 O1 Cr1 O2 -3.73(11)
C13 O1 Cr1 O4 -95.10(11)
C13 O1 Cr1 O3 95.0(13)
C13 O1 Cr1 N2 91.65(11)
C13 O1 Cr1 N1 170.23(11)
C24 O4 Cr1 O2 56.71(10)
C24 O4 Cr1 O1 147.23(10)
C24 O4 Cr1 O3 -33.05(10)
C24 O4 Cr1 N2 -120.9(3)
C24 O4 Cr1 N1 -128.89(9)
C22 O3 Cr1 O2 -58.02(9)
C22 O3 Cr1 O1 -156.8(13)
C22 O3 Cr1 O4 33.33(9)
C22 O3 Cr1 N2 -153.42(9)
C22 O3 Cr1 N1 128.17(9)
C10 N2 Cr1 O2 -6.07(11)
C6 N2 Cr1 O2 171.72(8)
C10 N2 Cr1 O1 -96.36(11)
C6 N2 Cr1 O1 81.43(9)
C10 N2 Cr1 O4 171.6(3)
C6 N2 Cr1 O4 -10.6(4)
C10 N2 Cr1 O3 83.74(11)
C6 N2 Cr1 O3 -98.47(9)
C10 N2 Cr1 N1 179.66(11)
C6 N2 Cr1 N1 -2.55(8)
C5 N1 Cr1 O2 128.7(3)
C1 N1 Cr1 O2 -38.1(3)
C5 N1 Cr1 O1 82.43(10)
C1 N1 Cr1 O1 -84.37(9)
C5 N1 Cr1 O4 -9.21(10)
C1 N1 Cr1 O4 -176.00(8)
C5 N1 Cr1 O3 -99.15(10)
C1 N1 Cr1 O3 94.05(8)
C5 N1 Cr1 N2 171.75(10)
C1 N1 Cr1 N2 4.95(8)
C50 C45 B1 C51 26.28(15)
C46 C45 B1 C51 -155.84(11)
C50 C45 B1 C39 -97.53(13)
C46 C45 B1 C39 80.35(14)
C50 C45 B1 C33 142.20(11)
C46 C45 B1 C33 -39.92(16)
C52 C51 B1 C45 67.38(13)
C56 C51 B1 C45 -110.34(13)
C52 C51 B1 C39 -171.19(11)
C56 C51 B1 C39 11.09(17)
C52 C51 B1 C33 -52.10(14)
C56 C51 B1 C33 130.18(12)
C44 C39 B1 C45 -20.75(15)
C40 C39 B1 C45 161.97(11)
C44 C39 B1 C51 -141.26(12)
C40 C39 B1 C51 41.46(16)
C44 C39 B1 C33 101.22(13)
C40 C39 B1 C33 -76.06(14)
C38 C33 B1 C45 165.03(11)
C34 C33 B1 C45 -18.77(16)
C38 C33 B1 C51 -77.87(13)
C34 C33 B1 C51 98.32(13)
C38 C33 B1 C39 44.28(15)
C34 C33 B1 C39 -139.53(12)
